data_4340260
loop_
_publ_author_name
'Hu, Tong-Liang'
'Li, Jian-Rong'
'Liu, Chun-Sen'
'Shi, Xue-Song'
'Zhou, Jiang-Ning'
'Bu, Xian-He'
'Ribas, Joan'

_publ_section_title
;
 Syntheses, crystal structures, and magneto-structural correlations of
 novel Cu(II) complexes containing a planar [Cu(mu-L1)]2 (HL1 =
 3-(2-pyridyl)pyrazole) unit: from dinuclear to tetranuclear and then to
 one-dimensional compounds.
;
_journal_issue 1
_journal_name_full 'Inorganic chemistry'
_journal_page_first 162
_journal_page_last 173
_journal_paper_doi 10.1021/ic051488d
_journal_volume 45
_journal_year 2006
_chemical_formula_sum 'C16 H16 Cu2 N8 O8'
_chemical_formula_weight 575.45
_chemical_name_systematic
; 
 ? 
;
_space_group_IT_number 2
_symmetry_cell_setting triclinic
_symmetry_space_group_name_Hall '-P 1'
_symmetry_space_group_name_H-M 'P -1'
_atom_sites_solution_hydrogens geom
_atom_sites_solution_primary direct
_atom_sites_solution_secondary difmap
_audit_creation_method SHELXL-97
_cell_angle_alpha 112.946(3)
_cell_angle_beta 91.242(3)
_cell_angle_gamma 100.638(3)
_cell_formula_units_Z 1
_cell_length_a 7.3135(14)
_cell_length_b 8.5002(17)
_cell_length_c 9.2998(18)
_cell_measurement_reflns_used 780
_cell_measurement_temperature 293(2)
_cell_measurement_theta_max 23.3018
_cell_measurement_theta_min 2.9736
_cell_volume 520.43(18)
_computing_cell_refinement SMART
_computing_data_collection 'SMART (Bruker, 1998)'
_computing_data_reduction 'SAINT (Bruker, 1998)'
_computing_molecular_graphics 'SHELXTL (Sheldrick, 1997b)'
_computing_publication_material SHELXTL
_computing_structure_refinement 'SHELXL-97 (Sheldrick, 1997a)'
_computing_structure_solution 'SHELXS-97 (Sheldrick, 1997a)'
_diffrn_ambient_temperature 293(2)
_diffrn_measured_fraction_theta_full 0.989
_diffrn_measured_fraction_theta_max 0.989
_diffrn_measurement_device_type 'Bruker SMART CCD area-detecter'
_diffrn_measurement_method '\f and \w scans'
_diffrn_radiation_monochromator graphite
_diffrn_radiation_source 'fine-focus sealed tube'
_diffrn_radiation_type MoK\a
_diffrn_radiation_wavelength 0.71073
_diffrn_reflns_av_R_equivalents 0.0163
_diffrn_reflns_av_sigmaI/netI 0.0315
_diffrn_reflns_limit_h_max 7
_diffrn_reflns_limit_h_min -9
_diffrn_reflns_limit_k_max 10
_diffrn_reflns_limit_k_min -10
_diffrn_reflns_limit_l_max 11
_diffrn_reflns_limit_l_min -8
_diffrn_reflns_number 3057
_diffrn_reflns_theta_full 26.34
_diffrn_reflns_theta_max 26.34
_diffrn_reflns_theta_min 2.39
_diffrn_standards_number 0
_exptl_absorpt_coefficient_mu 2.108
_exptl_absorpt_correction_T_max 0.6779
_exptl_absorpt_correction_T_min 0.6316
_exptl_absorpt_correction_type multi-scan
_exptl_absorpt_process_details SADABS
_exptl_crystal_colour Blue
_exptl_crystal_density_diffrn 1.836
_exptl_crystal_density_method 'not measured'
_exptl_crystal_description Block
_exptl_crystal_F_000 290
_exptl_crystal_size_max 0.24
_exptl_crystal_size_mid 0.22
_exptl_crystal_size_min 0.20
_refine_diff_density_max 0.350
_refine_diff_density_min -0.646
_refine_diff_density_rms 0.086
_refine_ls_extinction_method none
_refine_ls_goodness_of_fit_ref 1.049
_refine_ls_hydrogen_treatment constr
_refine_ls_matrix_type full
_refine_ls_number_parameters 162
_refine_ls_number_reflns 2106
_refine_ls_number_restraints 0
_refine_ls_restrained_S_all 1.049
_refine_ls_R_factor_all 0.0370
_refine_ls_R_factor_gt 0.0304
_refine_ls_shift/su_max 0.000
_refine_ls_shift/su_mean 0.000
_refine_ls_structure_factor_coef Fsqd
_refine_ls_weighting_details 'calc w=1/[\s^2^(Fo^2^)+(0.0480P)^2^+0.1240P] where P=(Fo^2^+2Fc^2^)/3'
_refine_ls_weighting_scheme calc
_refine_ls_wR_factor_gt 0.0756
_refine_ls_wR_factor_ref 0.0802
_reflns_number_gt 1847
_reflns_number_total 2106
_reflns_threshold_expression I>2\s(I)
_cod_data_source_file ic051488dsi20051028_113801.cif
_cod_data_source_block 1
_cod_depositor_comments
;
The following automatic conversions were performed:

'_symmetry_cell_setting' value 'Triclinic' changed to 'triclinic'
according to
/usr/data/users/saulius/automatic-downloads/retrospective/ACS/lib/dictionaries/cif_core.dic
dictionary named 'cif_core.dic' version 2.4.2 from 2011-04-26.

Automatic conversion script
Id: cif_fix_values 2281 2013-09-26 08:29:07Z andrius 
;
_cod_original_sg_symbol_H-M P-1
_cod_database_code 4340260

loop_
_symmetry_equiv_pos_as_xyz
'x, y, z'
'-x, -y, -z'

loop_
_atom_site_label
_atom_site_type_symbol
_atom_site_fract_x
_atom_site_fract_y
_atom_site_fract_z
_atom_site_U_iso_or_equiv
_atom_site_adp_type
_atom_site_occupancy
_atom_site_symmetry_multiplicity
_atom_site_calc_flag
_atom_site_refinement_flags
C1 C 0.7742(4) 0.8410(4) 0.7196(3) 0.0370(6) Uani 1 1 d .
H1 H 0.7650 0.7520 0.6202 0.044 Uiso 1 1 calc R
C2 C 0.8523(4) 1.0100(4) 0.7403(4) 0.0431(7) Uani 1 1 d .
H2 H 0.8951 1.0340 0.6560 0.052 Uiso 1 1 calc R
C3 C 0.8664(4) 1.1421(4) 0.8862(4) 0.0412(7) Uani 1 1 d .
H3 H 0.9194 1.2567 0.9024 0.049 Uiso 1 1 calc R
C4 C 0.8002(4) 1.1026(3) 1.0098(3) 0.0336(6) Uani 1 1 d .
H4 H 0.8076 1.1902 1.1097 0.040 Uiso 1 1 calc R
C5 C 0.7234(3) 0.9308(3) 0.9816(3) 0.0264(5) Uani 1 1 d .
C6 C 0.6511(3) 0.8717(3) 1.1013(3) 0.0259(5) Uani 1 1 d .
C7 C 0.6431(4) 0.9536(3) 1.2609(3) 0.0350(6) Uani 1 1 d .
H7 H 0.6850 1.0713 1.3251 0.042 Uiso 1 1 calc R
C8 C 0.5594(4) 0.8220(3) 1.3034(3) 0.0346(6) Uani 1 1 d .
H8 H 0.5350 0.8365 1.4050 0.042 Uiso 1 1 calc R
Cu1 Cu 0.59304(4) 0.56130(4) 0.82855(3) 0.02407(12) Uani 1 1 d .
N1 N 0.7111(3) 0.8006(3) 0.8379(3) 0.0274(4) Uani 1 1 d .
N2 N 0.5752(3) 0.7003(3) 1.0511(2) 0.0251(4) Uani 1 1 d .
N3 N 0.5174(3) 0.6685(3) 1.1766(2) 0.0282(5) Uani 1 1 d .
N4 N 0.8673(3) 0.4178(3) 0.6460(3) 0.0327(5) Uani 1 1 d .
O1 O 0.7020(2) 0.4402(2) 0.6200(2) 0.0308(4) Uani 1 1 d .
O2 O 0.9430(3) 0.4850(3) 0.7807(3) 0.0479(5) Uani 1 1 d .
O3 O 0.9406(3) 0.3302(3) 0.5334(3) 0.0581(6) Uani 1 1 d .
O1W O 0.3387(3) 0.5560(3) 0.6842(3) 0.0436(5) Uani 1 1 d .
H1WA H 0.332(5) 0.572(4) 0.604(4) 0.045(10) Uiso 1 1 d .
H1WB H 0.255(5) 0.525(5) 0.702(5) 0.053(13) Uiso 1 1 d .

loop_
_atom_site_aniso_label
_atom_site_aniso_U_11
_atom_site_aniso_U_22
_atom_site_aniso_U_33
_atom_site_aniso_U_23
_atom_site_aniso_U_13
_atom_site_aniso_U_12
C1 0.0396(15) 0.0388(15) 0.0368(15) 0.0204(13) 0.0095(12) 0.0061(12)
C2 0.0432(16) 0.0490(18) 0.0499(18) 0.0352(16) 0.0098(14) 0.0049(13)
C3 0.0375(15) 0.0314(15) 0.0581(19) 0.0252(14) 0.0026(14) -0.0007(12)
C4 0.0324(13) 0.0246(13) 0.0415(15) 0.0124(11) 0.0024(11) 0.0023(10)
C5 0.0199(11) 0.0277(12) 0.0328(13) 0.0138(11) 0.0034(10) 0.0044(9)
C6 0.0242(11) 0.0216(12) 0.0292(13) 0.0085(10) 0.0036(10) 0.0022(9)
C7 0.0413(15) 0.0217(12) 0.0310(14) 0.0022(11) 0.0045(12) -0.0004(11)
C8 0.0430(15) 0.0292(14) 0.0212(13) 0.0029(11) 0.0034(11) -0.0012(11)
Cu1 0.02711(18) 0.02251(18) 0.02075(18) 0.00812(12) 0.00413(12) 0.00189(12)
N1 0.0270(10) 0.0274(11) 0.0292(11) 0.0137(9) 0.0040(9) 0.0037(8)
N2 0.0272(10) 0.0239(10) 0.0233(10) 0.0096(8) 0.0040(8) 0.0027(8)
N3 0.0349(11) 0.0259(11) 0.0207(10) 0.0078(8) 0.0045(9) 0.0021(9)
N4 0.0280(11) 0.0252(11) 0.0431(14) 0.0136(10) 0.0081(10) 0.0012(9)
O1 0.0257(9) 0.0373(10) 0.0284(9) 0.0118(8) 0.0057(7) 0.0070(7)
O2 0.0420(12) 0.0492(13) 0.0485(13) 0.0187(11) -0.0108(10) 0.0040(10)
O3 0.0448(12) 0.0532(14) 0.0662(16) 0.0084(12) 0.0257(12) 0.0191(11)
O1W 0.0289(12) 0.0655(15) 0.0419(14) 0.0303(12) -0.0022(10) 0.0035(10)

loop_
_atom_type_symbol
_atom_type_description
_atom_type_scat_dispersion_real
_atom_type_scat_dispersion_imag
_atom_type_scat_source
C C 0.0033 0.0016 'International Tables Vol C Tables 4.2.6.8 and 6.1.1.4'
H H 0.0000 0.0000 'International Tables Vol C Tables 4.2.6.8 and 6.1.1.4'
N N 0.0061 0.0033 'International Tables Vol C Tables 4.2.6.8 and 6.1.1.4'
O O 0.0106 0.0060 'International Tables Vol C Tables 4.2.6.8 and 6.1.1.4'
Cu Cu 0.3201 1.2651 'International Tables Vol C Tables 4.2.6.8 and 6.1.1.4'

loop_
_geom_angle_atom_site_label_1
_geom_angle_atom_site_label_2
_geom_angle_atom_site_label_3
_geom_angle
_geom_angle_site_symmetry_1
_geom_angle_site_symmetry_3
N1 C1 C2 122.3(3) . .
N1 C1 H1 118.8 . .
C2 C1 H1 118.8 . .
C3 C2 C1 119.3(3) . .
C3 C2 H2 120.3 . .
C1 C2 H2 120.3 . .
C2 C3 C4 119.1(3) . .
C2 C3 H3 120.5 . .
C4 C3 H3 120.5 . .
C5 C4 C3 118.9(3) . .
C5 C4 H4 120.6 . .
C3 C4 H4 120.6 . .
N1 C5 C4 121.9(2) . .
N1 C5 C6 113.8(2) . .
C4 C5 C6 124.3(2) . .
N2 C6 C7 109.9(2) . .
N2 C6 C5 116.0(2) . .
C7 C6 C5 134.1(2) . .
C8 C7 C6 104.4(2) . .
C8 C7 H7 127.8 . .
C6 C7 H7 127.8 . .
N3 C8 C7 110.3(2) . .
N3 C8 H8 124.8 . .
C7 C8 H8 124.8 . .
N3 Cu1 N2 98.06(8) 2_667 .
N3 Cu1 N1 178.81(8) 2_667 .
N2 Cu1 N1 81.16(8) . .
N3 Cu1 O1 89.09(8) 2_667 .
N2 Cu1 O1 161.55(8) . .
N1 Cu1 O1 91.39(8) . .
N3 Cu1 O1W 90.93(9) 2_667 .
N2 Cu1 O1W 109.12(9) . .
N1 Cu1 O1W 90.18(9) . .
O1 Cu1 O1W 87.62(8) . .
C1 N1 C5 118.5(2) . .
C1 N1 Cu1 127.52(19) . .
C5 N1 Cu1 113.99(16) . .
C6 N2 N3 108.09(19) . .
C6 N2 Cu1 114.95(16) . .
N3 N2 Cu1 136.73(16) . .
C8 N3 N2 107.3(2) . .
C8 N3 Cu1 127.46(18) . 2_667
N2 N3 Cu1 125.16(16) . 2_667
O2 N4 O3 123.4(3) . .
O2 N4 O1 118.7(2) . .
O3 N4 O1 117.9(2) . .
N4 O1 Cu1 110.84(15) . .
Cu1 O1W H1WA 130(2) . .
Cu1 O1W H1WB 117(3) . .
H1WA O1W H1WB 113(4) . .

loop_
_geom_bond_atom_site_label_1
_geom_bond_atom_site_label_2
_geom_bond_distance
_geom_bond_site_symmetry_2
C1 N1 1.341(3) .
C1 C2 1.380(4) .
C1 H1 0.9300 .
C2 C3 1.370(5) .
C2 H2 0.9300 .
C3 C4 1.390(4) .
C3 H3 0.9300 .
C4 C5 1.382(3) .
C4 H4 0.9300 .
C5 N1 1.351(3) .
C5 C6 1.460(3) .
C6 N2 1.345(3) .
C6 C7 1.380(4) .
C7 C8 1.373(4) .
C7 H7 0.9300 .
C8 N3 1.350(3) .
C8 H8 0.9300 .
Cu1 N3 1.953(2) 2_667
Cu1 N2 1.965(2) .
Cu1 N1 2.025(2) .
Cu1 O1 2.0659(18) .
Cu1 O1W 2.253(2) .
N2 N3 1.355(3) .
N3 Cu1 1.953(2) 2_667
N4 O2 1.224(3) .
N4 O3 1.226(3) .
N4 O1 1.290(3) .
O1W H1WA 0.81(4) .
O1W H1WB 0.67(4) .

loop_
_geom_torsion_atom_site_label_1
_geom_torsion_atom_site_label_2
_geom_torsion_atom_site_label_3
_geom_torsion_atom_site_label_4
_geom_torsion
_geom_torsion_site_symmetry_1
_geom_torsion_site_symmetry_4
N1 C1 C2 C3 -0.1(4) . .
C1 C2 C3 C4 -0.4(4) . .
C2 C3 C4 C5 0.4(4) . .
C3 C4 C5 N1 0.1(4) . .
C3 C4 C5 C6 179.2(2) . .
N1 C5 C6 N2 -3.2(3) . .
C4 C5 C6 N2 177.7(2) . .
N1 C5 C6 C7 176.3(3) . .
C4 C5 C6 C7 -2.9(5) . .
N2 C6 C7 C8 0.3(3) . .
C5 C6 C7 C8 -179.2(3) . .
C6 C7 C8 N3 -0.4(3) . .
C2 C1 N1 C5 0.6(4) . .
C2 C1 N1 Cu1 180.0(2) . .
C4 C5 N1 C1 -0.6(4) . .
C6 C5 N1 C1 -179.8(2) . .
C4 C5 N1 Cu1 179.94(19) . .
C6 C5 N1 Cu1 0.8(3) . .
N3 Cu1 N1 C1 133(4) 2_667 .
N2 Cu1 N1 C1 -178.3(2) . .
O1 Cu1 N1 C1 18.6(2) . .
O1W Cu1 N1 C1 -69.0(2) . .
N3 Cu1 N1 C5 -48(4) 2_667 .
N2 Cu1 N1 C5 1.04(17) . .
O1 Cu1 N1 C5 -162.00(17) . .
O1W Cu1 N1 C5 110.38(18) . .
C7 C6 N2 N3 -0.1(3) . .
C5 C6 N2 N3 179.5(2) . .
C7 C6 N2 Cu1 -175.52(18) . .
C5 C6 N2 Cu1 4.1(3) . .
N3 Cu1 N2 C6 176.28(17) 2_667 .
N1 Cu1 N2 C6 -2.81(17) . .
O1 Cu1 N2 C6 64.3(3) . .
O1W Cu1 N2 C6 -89.91(18) . .
N3 Cu1 N2 N3 2.6(3) 2_667 .
N1 Cu1 N2 N3 -176.5(2) . .
O1 Cu1 N2 N3 -109.3(3) . .
O1W Cu1 N2 N3 96.4(2) . .
C7 C8 N3 N2 0.3(3) . .
C7 C8 N3 Cu1 177.24(18) . 2_667
C6 N2 N3 C8 -0.1(3) . .
Cu1 N2 N3 C8 173.8(2) . .
C6 N2 N3 Cu1 -177.13(16) . 2_667
Cu1 N2 N3 Cu1 -3.2(3) . 2_667
O2 N4 O1 Cu1 -8.2(3) . .
O3 N4 O1 Cu1 172.06(19) . .
N3 Cu1 O1 N4 -90.89(16) 2_667 .
N2 Cu1 O1 N4 22.4(3) . .
N1 Cu1 O1 N4 88.03(16) . .
O1W Cu1 O1 N4 178.14(16) . .
